data_3500002
loop_
_publ_author_name
'Mohammad Abul Haj'
'Miguel Quir\'os'
'Juan M. Salas'

_journal_name_full 'Personal communication to COD'
_journal_year 2011
_chemical_formula_sum 'C10 H18 Mg N8 O8'
_chemical_formula_weight 402.63
_chemical_name_systematic
; 
 ? 
;
_space_group_IT_number 14
_symmetry_cell_setting monoclinic
_symmetry_space_group_name_Hall '-P 2ybc'
_symmetry_space_group_name_H-M 'P 1 21/c 1'
_atom_sites_solution_hydrogens geom
_atom_sites_solution_primary direct
_atom_sites_solution_secondary difmap
_audit_creation_method SHELXL-97
_cell_angle_alpha 90.00
_cell_angle_beta 107.681(11)
_cell_angle_gamma 90.00
_cell_formula_units_Z 2
_cell_length_a 11.8698(12)
_cell_length_b 5.6782(10)
_cell_length_c 12.9832(13)
_cell_measurement_reflns_used 24
_cell_measurement_temperature 293(2)
_cell_measurement_theta_max 21.9
_cell_measurement_theta_min 12.6
_cell_volume 833.7(2)
_computing_cell_refinement 'STADI4 (STOE, 1996)'
_computing_data_collection 'STADI4 (STOE, 1996)'
_computing_data_reduction 'X-RED  (STOE, 1996)'
_computing_structure_refinement 'SHELXL-97 (Sheldrick, 1997)'
_computing_structure_solution 'SHELXS-97 (Sheldrick, 1990)'
_diffrn_ambient_temperature 293(2)
_diffrn_measured_fraction_theta_full 0.996
_diffrn_measured_fraction_theta_max 0.766
_diffrn_measurement_device_type 'STOE STADI4 4-circle-diffractometer'
_diffrn_measurement_method
; Scan width (omega) = 1.05 - 1.25, scan ratio 2theta:omega = 1.00
  I(Net) and sigma(I) calculated according to Blessing (1987)
;
_diffrn_radiation_monochromator graphite
_diffrn_radiation_source 'fine-focus sealed tube'
_diffrn_radiation_type MoK\a
_diffrn_radiation_wavelength 0.71073
_diffrn_reflns_av_R_equivalents 0.0000
_diffrn_reflns_av_sigmaI/netI 0.1865
_diffrn_reflns_limit_h_max 0
_diffrn_reflns_limit_h_min -18
_diffrn_reflns_limit_k_max 0
_diffrn_reflns_limit_k_min -7
_diffrn_reflns_limit_l_max 16
_diffrn_reflns_limit_l_min -15
_diffrn_reflns_number 2418
_diffrn_reflns_theta_full 27.00
_diffrn_reflns_theta_max 33.06
_diffrn_reflns_theta_min 1.80
_diffrn_standards_decay_% 6.2
_diffrn_standards_interval_time 60
_diffrn_standards_number 3
_exptl_absorpt_coefficient_mu 0.170
_exptl_absorpt_correction_T_max 0.9130
_exptl_absorpt_correction_T_min 0.6114
_exptl_absorpt_correction_type empirical
_exptl_crystal_colour colourless
_exptl_crystal_density_diffrn 1.604
_exptl_crystal_density_method 'not measured'
_exptl_crystal_description lamina
_exptl_crystal_F_000 420
_exptl_crystal_size_max 0.200
_exptl_crystal_size_mid 0.143
_exptl_crystal_size_min 0.030
_refine_diff_density_max 0.385
_refine_diff_density_min -0.584
_refine_diff_density_rms 0.102
_refine_ls_extinction_method none
_refine_ls_goodness_of_fit_ref 1.108
_refine_ls_hydrogen_treatment mixed
_refine_ls_matrix_type full
_refine_ls_number_parameters 142
_refine_ls_number_reflns 2418
_refine_ls_number_restraints 9
_refine_ls_restrained_S_all 1.106
_refine_ls_R_factor_all 0.2879
_refine_ls_R_factor_gt 0.1289
_refine_ls_shift/su_max 0.000
_refine_ls_shift/su_mean 0.000
_refine_ls_structure_factor_coef Fsqd
_refine_ls_weighting_details 'calc w=1/[\s^2^(Fo^2^)+(0.1000P)^2^+1.5000P] where P=(Fo^2^+2Fc^2^)/3'
_refine_ls_weighting_scheme calc
_refine_ls_wR_factor_gt 0.2397
_refine_ls_wR_factor_ref 0.3358
_reflns_number_gt 950
_reflns_number_total 2418
_reflns_threshold_expression >2sigma(I)
_cod_data_source_file mg5oxo.cif
_cod_data_source_block mg5oxo
_cod_original_cell_volume 833.72(19)
_cod_database_code 3500002

loop_
_symmetry_equiv_pos_as_xyz
'x, y, z'
'-x, y+1/2, -z+1/2'
'-x, -y, -z'
'x, -y-1/2, z-1/2'

loop_
_atom_site_label
_atom_site_type_symbol
_atom_site_fract_x
_atom_site_fract_y
_atom_site_fract_z
_atom_site_U_iso_or_equiv
_atom_site_adp_type
_atom_site_occupancy
_atom_site_symmetry_multiplicity
_atom_site_calc_flag
_atom_site_refinement_flags
_atom_site_disorder_assembly
_atom_site_disorder_group
Mg Mg 0.5000 0.5000 0.5000 0.0330(8) Uani 1 2 d S . .
O1W O 0.4238(4) 0.1911(10) 0.5162(5) 0.0556(17) Uani 1 1 d D . .
H11W H 0.395(7) 0.149(12) 0.565(4) 0.067 Uiso 1 1 d D . .
H12W H 0.410(7) 0.078(9) 0.472(5) 0.067 Uiso 1 1 d D . .
O2W O 0.4838(4) 0.6044(12) 0.6599(5) 0.0600(17) Uani 1 1 d D . .
H21W H 0.529(6) 0.678(14) 0.713(4) 0.072 Uiso 1 1 d D . .
H22W H 0.432(5) 0.549(15) 0.685(5) 0.072 Uiso 1 1 d D . .
O3W O 0.3487(4) 0.6522(11) 0.4132(5) 0.0550(17) Uani 1 1 d D . .
H31W H 0.324(7) 0.743(10) 0.452(4) 0.066 Uiso 1 1 d D . .
H32W H 0.331(7) 0.719(12) 0.353(3) 0.066 Uiso 1 1 d D . .
N1 N 0.0546(5) -0.2296(11) 0.5971(6) 0.0482(17) Uani 1 1 d . . .
C2 C 0.1079(6) -0.3039(15) 0.5242(7) 0.051(2) Uani 1 1 d . . .
H2 H 0.0821 -0.4344 0.4800 0.061 Uiso 1 1 d R . .
N3 N 0.1955(5) -0.1772(12) 0.5215(5) 0.0471(17) Uani 1 1 d . . .
C3A C 0.2004(5) -0.0114(14) 0.6013(5) 0.0369(17) Uani 1 1 d . . .
N4 N 0.2739(4) 0.1654(11) 0.6364(5) 0.0399(16) Uani 1 1 d . . .
C5 C 0.2625(6) 0.3132(15) 0.7207(6) 0.0429(19) Uani 1 1 d . . .
O5 O 0.3329(4) 0.4729(11) 0.7589(5) 0.0598(17) Uani 1 1 d . . .
C6 C 0.1723(6) 0.2843(15) 0.7685(6) 0.044(2) Uani 1 1 d . . .
H6 H 0.1637 0.3823 0.8230 0.053 Uiso 1 1 d R . .
C7 C 0.1014(6) 0.1113(14) 0.7305(6) 0.0428(19) Uani 1 1 d . . .
H7 H 0.0388 0.0830 0.7580 0.051 Uiso 1 1 d R . .
N8 N 0.1165(4) -0.0372(11) 0.6483(5) 0.0386(15) Uani 1 1 d . . .

loop_
_atom_site_aniso_label
_atom_site_aniso_U_11
_atom_site_aniso_U_22
_atom_site_aniso_U_33
_atom_site_aniso_U_23
_atom_site_aniso_U_13
_atom_site_aniso_U_12
Mg 0.0212(14) 0.0338(19) 0.051(2) 0.0033(17) 0.0218(13) -0.0011(14)
O1W 0.036(3) 0.043(3) 0.104(5) -0.008(3) 0.045(3) -0.007(3)
O2W 0.034(3) 0.083(5) 0.074(4) -0.016(4) 0.031(3) -0.017(3)
O3W 0.028(2) 0.074(4) 0.074(4) 0.004(3) 0.031(3) 0.008(3)
N1 0.028(3) 0.050(4) 0.074(5) -0.006(4) 0.026(3) -0.010(3)
C2 0.037(4) 0.043(5) 0.079(6) -0.008(5) 0.029(4) -0.008(4)
N3 0.030(3) 0.049(4) 0.072(4) -0.008(4) 0.030(3) -0.010(3)
C3A 0.025(3) 0.049(5) 0.043(4) -0.003(4) 0.020(3) 0.001(3)
N4 0.022(2) 0.049(4) 0.055(4) -0.003(3) 0.021(3) -0.006(3)
C5 0.027(3) 0.052(5) 0.055(5) -0.005(4) 0.019(3) -0.003(4)
O5 0.034(3) 0.071(4) 0.083(4) -0.017(4) 0.031(3) -0.018(3)
C6 0.029(3) 0.062(5) 0.051(5) -0.007(4) 0.026(3) 0.004(4)
C7 0.027(3) 0.054(5) 0.056(5) -0.004(4) 0.026(3) 0.000(3)
N8 0.019(2) 0.050(4) 0.054(4) 0.000(3) 0.022(2) -0.005(3)

loop_
_atom_type_symbol
_atom_type_description
_atom_type_scat_dispersion_real
_atom_type_scat_dispersion_imag
_atom_type_scat_source
C C 0.0033 0.0016 'International Tables Vol C Tables 4.2.6.8 and 6.1.1.4'
H H 0.0000 0.0000 'International Tables Vol C Tables 4.2.6.8 and 6.1.1.4'
N N 0.0061 0.0033 'International Tables Vol C Tables 4.2.6.8 and 6.1.1.4'
O O 0.0106 0.0060 'International Tables Vol C Tables 4.2.6.8 and 6.1.1.4'
Mg Mg 0.0486 0.0363 'International Tables Vol C Tables 4.2.6.8 and 6.1.1.4'

loop_
_geom_angle_atom_site_label_1
_geom_angle_atom_site_label_2
_geom_angle_atom_site_label_3
_geom_angle
_geom_angle_site_symmetry_1
_geom_angle_site_symmetry_3
_geom_angle_publ_flag
O3W Mg O3W 179.998(2) . 3_666 ?
O3W Mg O1W 94.6(2) . . ?
O3W Mg O1W 85.4(2) 3_666 . ?
O3W Mg O1W 85.4(2) . 3_666 ?
O3W Mg O1W 94.6(2) 3_666 3_666 ?
O1W Mg O1W 179.997(1) . 3_666 ?
O3W Mg O2W 84.6(2) . 3_666 ?
O3W Mg O2W 95.4(2) 3_666 3_666 ?
O1W Mg O2W 92.0(2) . 3_666 ?
O1W Mg O2W 88.1(2) 3_666 3_666 ?
O3W Mg O2W 95.4(2) . . ?
O3W Mg O2W 84.6(2) 3_666 . ?
O1W Mg O2W 88.0(2) . . ?
O1W Mg O2W 91.9(2) 3_666 . ?
O2W Mg O2W 180.0(3) 3_666 . ?
Mg O1W H11W 129(5) . . ?
Mg O1W H12W 127(5) . . ?
H11W O1W H12W 104(3) . . ?
Mg O2W H21W 133(5) . . ?
Mg O2W H22W 123(5) . . ?
H21W O2W H22W 103(2) . . ?
Mg O3W H31W 110(5) . . ?
Mg O3W H32W 130(5) . . ?
H31W O3W H32W 105(3) . . ?
C2 N1 N8 107.0(5) . . ?
N3 C2 N1 113.6(7) . . ?
N3 C2 H2 123.5 . . ?
N1 C2 H2 122.9 . . ?
C2 N3 C3A 102.3(6) . . ?
N4 C3A N8 115.8(6) . . ?
N4 C3A N3 130.5(6) . . ?
N8 C3A N3 113.7(6) . . ?
C3A N4 C5 120.7(6) . . ?
O5 C5 C6 115.1(7) . . ?
O5 C5 N4 122.4(6) . . ?
C6 C5 N4 122.5(7) . . ?
C7 C6 C5 114.7(7) . . ?
C7 C6 H6 122.5 . . ?
C5 C6 H6 122.8 . . ?
C6 C7 N8 121.7(6) . . ?
C6 C7 H7 119.3 . . ?
N8 C7 H7 119.0 . . ?
C3A N8 N1 103.4(6) . . ?
C3A N8 C7 124.6(6) . . ?
N1 N8 C7 132.1(5) . . ?

loop_
_geom_bond_atom_site_label_1
_geom_bond_atom_site_label_2
_geom_bond_distance
_geom_bond_site_symmetry_2
_geom_bond_publ_flag
Mg O3W 2.004(5) . ?
Mg O3W 2.004(5) 3_666 ?
Mg O1W 2.013(5) . ?
Mg O1W 2.013(5) 3_666 ?
Mg O2W 2.223(5) 3_666 ?
Mg O2W 2.223(5) . ?
O1W H11W 0.838(10) . ?
O1W H12W 0.840(10) . ?
O2W H21W 0.841(10) . ?
O2W H22W 0.840(10) . ?
O3W H31W 0.836(10) . ?
O3W H32W 0.838(10) . ?
N1 C2 1.355(9) . ?
N1 N8 1.371(8) . ?
C2 N3 1.274(9) . ?
C2 H2 0.9300 . ?
N3 C3A 1.387(9) . ?
C3A N4 1.317(9) . ?
C3A N8 1.326(7) . ?
N4 C5 1.418(9) . ?
C5 O5 1.230(9) . ?
C5 C6 1.401(9) . ?
C6 C7 1.290(10) . ?
C6 H6 0.9300 . ?
C7 N8 1.414(9) . ?
C7 H7 0.9300 . ?

loop_
_geom_hbond_atom_site_label_D
_geom_hbond_atom_site_label_H
_geom_hbond_atom_site_label_A
_geom_hbond_distance_DH
_geom_hbond_distance_HA
_geom_hbond_distance_DA
_geom_hbond_angle_DHA
_geom_hbond_site_symmetry_A
O1W H11W N4 0.838(10) 1.94(4) 2.704(7) 152(8) .
O2W H22W O5 0.840(10) 1.78(2) 2.611(7) 169(7) .
O2W H21W O5 0.841(10) 2.29(5) 2.972(8) 138(6) 2_656
O3W H31W N3 0.836(10) 2.04(4) 2.789(8) 148(8) 1_565
O3W H32W O5 0.838(10) 2.14(4) 2.890(8) 149(8) 4_575
